data_7208587
loop_
_publ_author_name
'Liu, Bo'
'Pang, Ling-Yan'
'Hou, Lei'
'Wang, Yao-Yu'
'Zhang, Yue'
'Shi, Qi-Zhen'

_publ_section_title
;
 Two solvent-dependent zinc(ii) supramolecular isomers: structure
 analysis, reversible and nonreversible crystal-to-crystal transformation,
 highly selective CO2 gas adsorption, and photoluminescence behaviors
;
_journal_issue 19
_journal_name_full CrystEngComm
_journal_page_first 6246
_journal_paper_doi 10.1039/c2ce26058a
_journal_volume 14
_journal_year 2012
_chemical_formula_sum 'C19.5 H15 N2 O5 Zn'
_chemical_formula_weight 422.74
_chemical_name_systematic
;
?
;
_space_group_IT_number 13
_symmetry_cell_setting monoclinic
_symmetry_space_group_name_Hall '-P 2yc'
_symmetry_space_group_name_H-M 'P 1 2/c 1'
_atom_sites_solution_hydrogens geom
_atom_sites_solution_primary direct
_atom_sites_solution_secondary difmap
_audit_creation_method SHELXL-97
_cell_angle_alpha 90.00
_cell_angle_beta 102.310(2)
_cell_angle_gamma 90.00
_cell_formula_units_Z 4
_cell_length_a 12.8165(15)
_cell_length_b 8.8463(10)
_cell_length_c 16.940(2)
_cell_measurement_reflns_used 1098
_cell_measurement_temperature 296(2)
_cell_measurement_theta_max 17.724
_cell_measurement_theta_min 2.461
_cell_volume 1876.5(4)
_computing_cell_refinement 'SAINT (Bruker, 2002)'
_computing_data_collection 'SMART (Bruker, 2002)'
_computing_data_reduction SAINT
_computing_molecular_graphics 'SHELXTL (Sheldrick, 2008)'
_computing_publication_material SHELXTL
_computing_structure_refinement 'SHELXL-97 (Sheldrick, 1997)'
_computing_structure_solution 'SHELXS-97 (Sheldrick, 1990)'
_diffrn_ambient_temperature 296(2)
_diffrn_measured_fraction_theta_full 0.996
_diffrn_measured_fraction_theta_max 0.996
_diffrn_measurement_device_type 'Bruker APEX-II CCD'
_diffrn_radiation_monochromator graphite
_diffrn_radiation_source 'fine-focus sealed tube'
_diffrn_radiation_type MoK\a
_diffrn_radiation_wavelength 0.71073
_diffrn_reflns_av_R_equivalents 0.0636
_diffrn_reflns_av_sigmaI/netI 0.0811
_diffrn_reflns_limit_h_max 15
_diffrn_reflns_limit_h_min -11
_diffrn_reflns_limit_k_max 9
_diffrn_reflns_limit_k_min -10
_diffrn_reflns_limit_l_max 20
_diffrn_reflns_limit_l_min -19
_diffrn_reflns_number 9854
_diffrn_reflns_theta_full 25.99
_diffrn_reflns_theta_max 25.99
_diffrn_reflns_theta_min 1.63
_exptl_absorpt_coefficient_mu 1.342
_exptl_absorpt_correction_T_max 0.8556
_exptl_absorpt_correction_T_min 0.7752
_exptl_absorpt_correction_type multi-scan
_exptl_absorpt_process_details sadabs
_exptl_crystal_colour colorless
_exptl_crystal_density_diffrn 1.486
_exptl_crystal_density_method 'not measured'
_exptl_crystal_description block
_exptl_crystal_F_000 852
_exptl_crystal_size_max 0.20
_exptl_crystal_size_mid 0.17
_exptl_crystal_size_min 0.12
_refine_diff_density_max 0.619
_refine_diff_density_min -0.423
_refine_diff_density_rms 0.096
_refine_ls_extinction_method none
_refine_ls_goodness_of_fit_ref 1.024
_refine_ls_hydrogen_treatment constr
_refine_ls_matrix_type full
_refine_ls_number_parameters 258
_refine_ls_number_reflns 3675
_refine_ls_number_restraints 0
_refine_ls_restrained_S_all 1.024
_refine_ls_R_factor_all 0.1000
_refine_ls_R_factor_gt 0.0647
_refine_ls_shift/su_max 0.000
_refine_ls_shift/su_mean 0.000
_refine_ls_structure_factor_coef Fsqd
_refine_ls_weighting_details 'calc w=1/[\s^2^(Fo^2^)+(0.0548P)^2^+3.3887P] where P=(Fo^2^+2Fc^2^)/3'
_refine_ls_weighting_scheme calc
_refine_ls_wR_factor_gt 0.1399
_refine_ls_wR_factor_ref 0.1556
_reflns_number_gt 2493
_reflns_number_total 3675
_reflns_threshold_expression >2sigma(I)
_cod_data_source_file c2ce26058a.txt
_cod_data_source_block Complex_2
_cod_original_sg_symbol_H-M P2/c
_cod_original_formula_sum C19.5H15N2O5Zn
_cod_database_code 7208587

loop_
_symmetry_equiv_pos_as_xyz
'x, y, z'
'-x, y, -z+1/2'
'-x, -y, -z'
'x, -y, z-1/2'

loop_
_atom_site_label
_atom_site_type_symbol
_atom_site_fract_x
_atom_site_fract_y
_atom_site_fract_z
_atom_site_U_iso_or_equiv
_atom_site_adp_type
_atom_site_occupancy
_atom_site_symmetry_multiplicity
_atom_site_calc_flag
_atom_site_refinement_flags
Zn1 Zn 0.21146(5) 0.63293(7) 0.40352(4) 0.0383(2) Uani 1 1 d .
O1 O 0.2050(3) 0.6863(5) 0.2913(2) 0.0512(11) Uani 1 1 d .
O2 O 0.3743(4) 0.7455(6) 0.3276(3) 0.0864(17) Uani 1 1 d .
O3 O 0.2715(4) 1.2599(5) 0.0069(3) 0.0585(12) Uani 1 1 d .
O4 O 0.1698(4) 1.0924(5) -0.0673(3) 0.0703(14) Uani 1 1 d .
N1 N -0.0532(4) 0.5738(5) 0.1042(3) 0.0431(12) Uani 1 1 d .
N3 N 0.2943(4) 0.4350(5) 0.4261(3) 0.0402(11) Uani 1 1 d .
C1 C -0.0165(5) 0.4333(7) 0.1086(4) 0.0543(17) Uani 1 1 d .
H1A H -0.0648 0.3536 0.1039 0.065 Uiso 1 1 calc R
C2 C 0.0918(6) 0.4015(7) 0.1200(4) 0.0607(18) Uani 1 1 d .
H2A H 0.1149 0.3016 0.1219 0.073 Uiso 1 1 calc R
C3 C 0.1645(5) 0.5164(6) 0.1284(4) 0.0504(16) Uani 1 1 d .
H3A H 0.2372 0.4957 0.1369 0.061 Uiso 1 1 calc R
C4 C 0.1283(4) 0.6639(6) 0.1241(3) 0.0391(13) Uani 1 1 d .
C5 C 0.0200(4) 0.6861(6) 0.1122(3) 0.0421(14) Uani 1 1 d .
H5A H -0.0047 0.7852 0.1095 0.051 Uiso 1 1 calc R
C6 C 0.1999(4) 0.7979(6) 0.1308(3) 0.0366(12) Uani 1 1 d .
C7 C 0.2794(4) 0.8295(6) 0.1997(3) 0.0407(14) Uani 1 1 d .
C8 C 0.3452(4) 0.9548(7) 0.1994(4) 0.0474(15) Uani 1 1 d .
H8A H 0.4005 0.9723 0.2438 0.057 Uiso 1 1 calc R
C9 C 0.3303(5) 1.0535(7) 0.1350(4) 0.0498(15) Uani 1 1 d .
H9A H 0.3738 1.1381 0.1367 0.060 Uiso 1 1 calc R
C10 C 0.2504(4) 1.0254(6) 0.0680(4) 0.0418(14) Uani 1 1 d .
C11 C 0.1872(4) 0.8968(6) 0.0652(3) 0.0412(13) Uani 1 1 d .
H11A H 0.1356 0.8764 0.0188 0.049 Uiso 1 1 calc R
C12 C 0.2890(5) 0.7450(7) 0.2796(4) 0.0466(15) Uani 1 1 d .
C13 C 0.2291(5) 1.1344(8) -0.0034(4) 0.0498(15) Uani 1 1 d .
C18 C 0.3679(4) 0.4150(6) 0.4937(4) 0.0464(15) Uani 1 1 d .
H18A H 0.3809 0.4930 0.5313 0.056 Uiso 1 1 calc R
C17 C 0.4260(5) 0.2815(7) 0.5103(4) 0.0512(16) Uani 1 1 d .
H17A H 0.4768 0.2716 0.5581 0.061 Uiso 1 1 calc R
C16 C 0.4082(5) 0.1643(6) 0.4557(4) 0.0458(15) Uani 1 1 d .
C15 C 0.3311(5) 0.1849(7) 0.3865(4) 0.0563(17) Uani 1 1 d .
H15A H 0.3152 0.1073 0.3488 0.068 Uiso 1 1 calc R
C14 C 0.2770(5) 0.3217(7) 0.3730(4) 0.0553(17) Uani 1 1 d .
H14A H 0.2268 0.3348 0.3250 0.066 Uiso 1 1 calc R
C19 C 0.4637(4) 0.0168(7) 0.4682(4) 0.0510(16) Uani 1 1 d .
H19A H 0.4454 -0.0563 0.4282 0.061 Uiso 1 1 calc R
O6 O 0.4758(15) 0.4696(19) 0.2136(12) 0.185(10) Uani 0.50 1 d P
O5 O 0.0568(15) 0.1036(14) 0.3185(12) 0.179(9) Uani 0.50 1 d P
C20 C 0.0000 0.035(2) 0.2500 0.165(8) Uani 1 2 d S

loop_
_atom_site_aniso_label
_atom_site_aniso_U_11
_atom_site_aniso_U_22
_atom_site_aniso_U_33
_atom_site_aniso_U_23
_atom_site_aniso_U_13
_atom_site_aniso_U_12
Zn1 0.0426(4) 0.0334(4) 0.0380(4) 0.0045(3) 0.0068(3) 0.0108(3)
O1 0.055(3) 0.058(3) 0.042(3) 0.010(2) 0.011(2) -0.001(2)
O2 0.074(3) 0.112(4) 0.060(3) 0.029(3) -0.016(3) -0.018(3)
O3 0.074(3) 0.046(3) 0.060(3) 0.010(2) 0.024(2) -0.002(2)
O4 0.075(3) 0.068(3) 0.064(3) 0.023(3) 0.005(3) 0.007(3)
N1 0.049(3) 0.034(3) 0.047(3) -0.008(2) 0.012(2) -0.008(2)
N3 0.044(3) 0.036(3) 0.040(3) 0.003(2) 0.005(2) 0.011(2)
C1 0.063(4) 0.035(3) 0.068(5) -0.011(3) 0.021(3) -0.017(3)
C2 0.069(5) 0.040(4) 0.075(5) -0.008(3) 0.020(4) 0.000(3)
C3 0.049(4) 0.040(3) 0.061(4) -0.002(3) 0.007(3) 0.002(3)
C4 0.042(3) 0.042(3) 0.032(3) -0.002(2) 0.004(2) -0.005(3)
C5 0.047(3) 0.034(3) 0.042(3) -0.003(3) 0.001(3) -0.005(3)
C6 0.037(3) 0.036(3) 0.038(3) 0.001(2) 0.011(2) 0.001(2)
C7 0.040(3) 0.043(3) 0.038(3) 0.003(3) 0.007(3) 0.002(3)
C8 0.039(3) 0.053(4) 0.048(4) -0.001(3) 0.004(3) -0.010(3)
C9 0.052(4) 0.046(4) 0.054(4) 0.000(3) 0.015(3) -0.009(3)
C10 0.044(3) 0.038(3) 0.045(4) 0.004(3) 0.013(3) 0.004(3)
C11 0.042(3) 0.041(3) 0.037(3) 0.002(3) 0.001(2) -0.002(3)
C12 0.050(4) 0.044(3) 0.043(4) -0.002(3) 0.003(3) 0.001(3)
C13 0.048(4) 0.052(4) 0.053(4) 0.010(3) 0.019(3) 0.010(3)
C18 0.048(3) 0.032(3) 0.054(4) -0.002(3) 0.000(3) 0.007(3)
C17 0.046(4) 0.045(4) 0.057(4) 0.008(3) -0.003(3) 0.013(3)
C16 0.042(3) 0.033(3) 0.066(4) 0.006(3) 0.018(3) 0.008(3)
C15 0.067(4) 0.043(4) 0.058(4) -0.007(3) 0.012(3) 0.011(3)
C14 0.065(4) 0.047(4) 0.050(4) -0.004(3) 0.002(3) 0.021(3)
C19 0.043(4) 0.040(3) 0.071(5) 0.000(3) 0.014(3) 0.008(3)
O6 0.121(16) 0.200(15) 0.24(3) -0.130(16) 0.045(15) -0.080(14)
O5 0.225(18) 0.060(8) 0.198(19) -0.027(9) -0.078(14) 0.021(10)
C20 0.25(2) 0.101(13) 0.120(17) 0.000 -0.015(15) 0.000

loop_
_atom_type_symbol
_atom_type_description
_atom_type_scat_dispersion_real
_atom_type_scat_dispersion_imag
_atom_type_scat_source
C C 0.0033 0.0016 'International Tables Vol C Tables 4.2.6.8 and 6.1.1.4'
H H 0.0000 0.0000 'International Tables Vol C Tables 4.2.6.8 and 6.1.1.4'
N N 0.0061 0.0033 'International Tables Vol C Tables 4.2.6.8 and 6.1.1.4'
O O 0.0106 0.0060 'International Tables Vol C Tables 4.2.6.8 and 6.1.1.4'
Zn Zn 0.2839 1.4301 'International Tables Vol C Tables 4.2.6.8 and 6.1.1.4'

loop_
_geom_angle_atom_site_label_1
_geom_angle_atom_site_label_2
_geom_angle_atom_site_label_3
_geom_angle
_geom_angle_site_symmetry_1
_geom_angle_site_symmetry_3
O1 Zn1 O3 132.15(18) . 4_576
O1 Zn1 N3 107.67(18) . .
O3 Zn1 N3 98.93(19) 4_576 .
O1 Zn1 N1 99.37(18) . 2
O3 Zn1 N1 111.36(18) 4_576 2
N3 Zn1 N1 104.98(18) . 2
O1 Zn1 C13 112.6(2) . 4_576
O3 Zn1 C13 27.78(19) 4_576 4_576
N3 Zn1 C13 126.7(2) . 4_576
N1 Zn1 C13 101.41(19) 2 4_576
C12 O1 Zn1 113.5(4) . .
C13 O3 Zn1 103.2(4) . 4_575
C1 N1 C5 116.9(5) . .
C1 N1 Zn1 124.9(4) . 2
C5 N1 Zn1 118.0(4) . 2
C18 N3 C14 117.8(5) . .
C18 N3 Zn1 121.3(4) . .
C14 N3 Zn1 120.9(4) . .
N1 C1 C2 122.0(6) . .
N1 C1 H1A 119.0 . .
C2 C1 H1A 119.0 . .
C3 C2 C1 120.2(6) . .
C3 C2 H2A 119.9 . .
C1 C2 H2A 119.9 . .
C2 C3 C4 118.9(6) . .
C2 C3 H3A 120.6 . .
C4 C3 H3A 120.6 . .
C5 C4 C3 117.4(5) . .
C5 C4 C6 119.0(5) . .
C3 C4 C6 123.6(5) . .
N1 C5 C4 124.6(5) . .
N1 C5 H5A 117.7 . .
C4 C5 H5A 117.7 . .
C11 C6 C7 118.5(5) . .
C11 C6 C4 118.2(5) . .
C7 C6 C4 123.3(5) . .
C8 C7 C6 119.2(5) . .
C8 C7 C12 117.2(5) . .
C6 C7 C12 123.1(5) . .
C9 C8 C7 121.6(5) . .
C9 C8 H8A 119.2 . .
C7 C8 H8A 119.2 . .
C8 C9 C10 119.4(6) . .
C8 C9 H9A 120.3 . .
C10 C9 H9A 120.3 . .
C9 C10 C11 120.0(5) . .
C9 C10 C13 121.0(5) . .
C11 C10 C13 119.0(5) . .
C10 C11 C6 121.1(5) . .
C10 C11 H11A 119.5 . .
C6 C11 H11A 119.5 . .
O2 C12 O1 125.4(6) . .
O2 C12 C7 118.8(6) . .
O1 C12 C7 115.8(5) . .
O3 C13 O4 124.3(6) . .
O3 C13 C10 117.3(6) . .
O4 C13 C10 118.4(6) . .
O3 C13 Zn1 49.1(3) . 4_575
O4 C13 Zn1 75.4(4) . 4_575
C10 C13 Zn1 165.7(5) . 4_575
N3 C18 C17 122.4(5) . .
N3 C18 H18A 118.8 . .
C17 C18 H18A 118.8 . .
C16 C17 C18 119.9(6) . .
C16 C17 H17A 120.0 . .
C18 C17 H17A 120.0 . .
C15 C16 C17 117.3(5) . .
C15 C16 C19 118.4(6) . .
C17 C16 C19 124.2(6) . .
C16 C15 C14 119.9(6) . .
C16 C15 H15A 120.0 . .
C14 C15 H15A 120.0 . .
N3 C14 C15 122.6(6) . .
N3 C14 H14A 118.7 . .
C15 C14 H14A 118.7 . .
C19 C19 C16 123.9(8) 3_656 .
C19 C19 H19A 118.0 3_656 .
C16 C19 H19A 118.0 . .
O5 C20 O5 127.9(19) . 2

loop_
_geom_bond_atom_site_label_1
_geom_bond_atom_site_label_2
_geom_bond_distance
_geom_bond_site_symmetry_2
Zn1 O1 1.943(4) .
Zn1 O3 1.996(4) 4_576
Zn1 N3 2.042(4) .
Zn1 N1 2.071(5) 2
Zn1 C13 2.573(6) 4_576
O1 C12 1.248(7) .
O2 C12 1.215(7) .
O3 C13 1.232(7) .
O3 Zn1 1.996(4) 4_575
O4 C13 1.239(8) .
N1 C1 1.325(7) .
N1 C5 1.353(7) .
N1 Zn1 2.071(5) 2
N3 C18 1.330(7) .
N3 C14 1.334(7) .
C1 C2 1.390(9) .
C1 H1A 0.9300 .
C2 C3 1.366(8) .
C2 H2A 0.9300 .
C3 C4 1.382(7) .
C3 H3A 0.9300 .
C4 C5 1.374(7) .
C4 C6 1.488(7) .
C5 H5A 0.9300 .
C6 C11 1.397(7) .
C6 C7 1.405(7) .
C7 C8 1.394(7) .
C7 C12 1.528(8) .
C8 C9 1.379(8) .
C8 H8A 0.9300 .
C9 C10 1.380(8) .
C9 H9A 0.9300 .
C10 C11 1.391(7) .
C10 C13 1.525(8) .
C11 H11A 0.9300 .
C13 Zn1 2.573(6) 4_575
C18 C17 1.392(7) .
C18 H18A 0.9300 .
C17 C16 1.375(8) .
C17 H17A 0.9300 .
C16 C15 1.375(9) .
C16 C19 1.480(7) .
C15 C14 1.389(8) .
C15 H15A 0.9300 .
C14 H14A 0.9300 .
C19 C19 1.298(12) 3_656
C19 H19A 0.9300 .
O6 O6 1.26(3) 2_655
O5 C20 1.371(15) .
C20 O5 1.371(15) 2

loop_
_geom_torsion_atom_site_label_1
_geom_torsion_atom_site_label_2
_geom_torsion_atom_site_label_3
_geom_torsion_atom_site_label_4
_geom_torsion
_geom_torsion_site_symmetry_1
_geom_torsion_site_symmetry_4
O3 Zn1 O1 C12 41.5(5) 4_576 .
N3 Zn1 O1 C12 -79.1(4) . .
N1 Zn1 O1 C12 171.8(4) 2 .
C13 Zn1 O1 C12 65.2(4) 4_576 .
O1 Zn1 N3 C18 136.6(4) . .
O3 Zn1 N3 C18 -3.2(5) 4_576 .
N1 Zn1 N3 C18 -118.2(4) 2 .
C13 Zn1 N3 C18 -1.2(5) 4_576 .
O1 Zn1 N3 C14 -42.9(5) . .
O3 Zn1 N3 C14 177.4(5) 4_576 .
N1 Zn1 N3 C14 62.3(5) 2 .
C13 Zn1 N3 C14 179.4(4) 4_576 .
C5 N1 C1 C2 -0.7(9) . .
Zn1 N1 C1 C2 -174.9(5) 2 .
N1 C1 C2 C3 1.0(10) . .
C1 C2 C3 C4 -1.0(10) . .
C2 C3 C4 C5 0.7(9) . .
C2 C3 C4 C6 -178.8(6) . .
C1 N1 C5 C4 0.3(8) . .
Zn1 N1 C5 C4 174.9(4) 2 .
C3 C4 C5 N1 -0.3(9) . .
C6 C4 C5 N1 179.2(5) . .
C5 C4 C6 C11 -60.7(7) . .
C3 C4 C6 C11 118.8(6) . .
C5 C4 C6 C7 119.4(6) . .
C3 C4 C6 C7 -61.1(8) . .
C11 C6 C7 C8 -2.2(8) . .
C4 C6 C7 C8 177.7(5) . .
C11 C6 C7 C12 169.8(5) . .
C4 C6 C7 C12 -10.3(8) . .
C6 C7 C8 C9 3.8(9) . .
C12 C7 C8 C9 -168.7(5) . .
C7 C8 C9 C10 -2.0(9) . .
C8 C9 C10 C11 -1.4(9) . .
C8 C9 C10 C13 178.1(5) . .
C9 C10 C11 C6 2.9(8) . .
C13 C10 C11 C6 -176.6(5) . .
C7 C6 C11 C10 -1.1(8) . .
C4 C6 C11 C10 179.0(5) . .
Zn1 O1 C12 O2 13.3(8) . .
Zn1 O1 C12 C7 -163.2(4) . .
C8 C7 C12 O2 -29.3(8) . .
C6 C7 C12 O2 158.6(6) . .
C8 C7 C12 O1 147.5(5) . .
C6 C7 C12 O1 -24.6(8) . .
Zn1 O3 C13 O4 4.1(7) 4_575 .
Zn1 O3 C13 C10 -174.9(4) 4_575 .
C9 C10 C13 O3 -13.2(8) . .
C11 C10 C13 O3 166.3(5) . .
C9 C10 C13 O4 167.8(6) . .
C11 C10 C13 O4 -12.8(8) . .
C9 C10 C13 Zn1 -28.9(19) . 4_575
C11 C10 C13 Zn1 150.6(14) . 4_575
C14 N3 C18 C17 -0.1(9) . .
Zn1 N3 C18 C17 -179.5(4) . .
N3 C18 C17 C16 -0.1(9) . .
C18 C17 C16 C15 -0.8(9) . .
C18 C17 C16 C19 -178.5(5) . .
C17 C16 C15 C14 1.8(10) . .
C19 C16 C15 C14 179.7(6) . .
C18 N3 C14 C15 1.2(9) . .
Zn1 N3 C14 C15 -179.4(5) . .
C16 C15 C14 N3 -2.1(10) . .
C15 C16 C19 C19 -178.7(8) . 3_656
C17 C16 C19 C19 -1.0(12) . 3_656
